data_4337266
loop_
_publ_author_name
'Han, Qiuxia'
'Sun, Xueping'
'Li, Jie'
'Ma, Pengtao'
'Niu, Jingyang'

_publ_section_title
;
 Beat over the Old Ground with New Strategy: Engineering
 As&#x00B7;&#x00B7;&#x00B7;As Interaction in Arsenite-Based Dawson Cluster
 \b-[W18O54(AsO3)2](6-).
;
_journal_issue 4
_journal_name_full 'Inorganic chemistry'
_journal_page_first 2006
_journal_page_last 2011
_journal_paper_doi 10.1021/ic402179u
_journal_volume 53
_journal_year 2014
_chemical_formula_sum 'C168 H134 As4 N28 Ni5 O130 W36'
_chemical_formula_weight 11836.86
_chemical_name_systematic
; 
 ? 
;
_space_group_IT_number 14
_symmetry_cell_setting monoclinic
_symmetry_space_group_name_Hall '-P 2ybc'
_symmetry_space_group_name_H-M 'P 1 21/c 1'
_atom_sites_solution_hydrogens geom
_atom_sites_solution_primary direct
_atom_sites_solution_secondary difmap
_audit_creation_method SHELXL-97
_cell_angle_alpha 90.00
_cell_angle_beta 106.093(2)
_cell_angle_gamma 90.00
_cell_formula_units_Z 2
_cell_length_a 17.186(2)
_cell_length_b 33.138(4)
_cell_length_c 23.420(3)
_cell_measurement_reflns_used 9055
_cell_measurement_temperature 296(2)
_cell_measurement_theta_max 23.86
_cell_measurement_theta_min 2.46
_cell_volume 12815(3)
_computing_cell_refinement 'Bruker SMART'
_computing_data_collection 'Bruker SMART'
_computing_data_reduction 'Bruker SAINT'
_computing_molecular_graphics 'Bruker SHELXTL'
_computing_publication_material 'Bruker SHELXTL'
_computing_structure_refinement 'SHELXL-97 (Sheldrick, 1997)'
_computing_structure_solution 'SHELXS-97 (Sheldrick, 1990)'
_diffrn_ambient_temperature 296(2)
_diffrn_measured_fraction_theta_full 0.993
_diffrn_measured_fraction_theta_max 0.993
_diffrn_measurement_device_type 'CCD area detector'
_diffrn_measurement_method 'phi and omega scans'
_diffrn_radiation_monochromator graphite
_diffrn_radiation_source 'fine-focus sealed tube'
_diffrn_radiation_type MoK\a
_diffrn_radiation_wavelength 0.71073
_diffrn_reflns_av_R_equivalents 0.0732
_diffrn_reflns_av_sigmaI/netI 0.0916
_diffrn_reflns_limit_h_max 20
_diffrn_reflns_limit_h_min -20
_diffrn_reflns_limit_k_max 32
_diffrn_reflns_limit_k_min -39
_diffrn_reflns_limit_l_max 27
_diffrn_reflns_limit_l_min -26
_diffrn_reflns_number 65322
_diffrn_reflns_theta_full 25.00
_diffrn_reflns_theta_max 25.00
_diffrn_reflns_theta_min 1.38
_exptl_absorpt_coefficient_mu 17.045
_exptl_absorpt_correction_T_max 0.1494
_exptl_absorpt_correction_T_min 0.0870
_exptl_absorpt_correction_type empirical
_exptl_absorpt_process_details SADABS
_exptl_crystal_colour green
_exptl_crystal_density_diffrn 3.068
_exptl_crystal_density_method 'not measured'
_exptl_crystal_description rodlike
_exptl_crystal_F_000 10628
_exptl_crystal_size_max 0.28
_exptl_crystal_size_mid 0.21
_exptl_crystal_size_min 0.18
_refine_diff_density_max 4.506
_refine_diff_density_min -3.573
_refine_diff_density_rms 0.378
_refine_ls_extinction_method none
_refine_ls_goodness_of_fit_ref 1.013
_refine_ls_hydrogen_treatment mixed
_refine_ls_matrix_type full
_refine_ls_number_parameters 1583
_refine_ls_number_reflns 22427
_refine_ls_number_restraints 62
_refine_ls_restrained_S_all 1.011
_refine_ls_R_factor_all 0.1243
_refine_ls_R_factor_gt 0.0711
_refine_ls_shift/su_max 0.002
_refine_ls_shift/su_mean 0.000
_refine_ls_structure_factor_coef Fsqd
_refine_ls_weighting_details 'calc w=1/[\s^2^(Fo^2^)+(0.1109P)^2^+194.8345P] where P=(Fo^2^+2Fc^2^)/3'
_refine_ls_weighting_scheme calc
_refine_ls_wR_factor_gt 0.1835
_refine_ls_wR_factor_ref 0.2053
_reflns_number_gt 14100
_reflns_number_total 22427
_reflns_threshold_expression >2sigma(I)
_cod_data_source_file ic402179u_si_001.cif
_cod_data_source_block njy1
_cod_depositor_comments
;
The following automatic conversions were performed:

'_symmetry_cell_setting' value 'Monoclinic' changed to 'monoclinic'
according to
/usr/data/users/saulius/automatic-downloads/current/ACS/lib/dictionaries/cif_core.dic
dictionary named 'cif_core.dic' version 2.4.2 from 2011-04-26.

Automatic conversion script
Id: cif_fix_values 2281 2013-09-26 08:29:07Z andrius 
;
_cod_original_sg_symbol_H-M P2(1)/c
_cod_database_code 4337266

loop_
_symmetry_equiv_pos_as_xyz
'x, y, z'
'-x, y+1/2, -z+1/2'
'-x, -y, -z'
'x, -y-1/2, z-1/2'

loop_
_atom_site_label
_atom_site_type_symbol
_atom_site_fract_x
_atom_site_fract_y
_atom_site_fract_z
_atom_site_U_iso_or_equiv
_atom_site_adp_type
_atom_site_occupancy
_atom_site_symmetry_multiplicity
_atom_site_calc_flag
_atom_site_refinement_flags
Ni1 Ni 1.5000 1.0000 0.5000 0.0371(10) Uani 1 2 d S
Ni2 Ni 0.73775(18) 0.22069(9) 0.70087(14) 0.0348(7) Uani 1 1 d .
Ni3 Ni 0.27307(18) 0.23838(8) 0.35845(14) 0.0319(7) Uani 1 1 d .
W1 W 1.72054(6) 0.99542(3) 0.52977(4) 0.0303(2) Uani 1 1 d .
W2 W 1.86634(6) 0.93410(3) 0.64334(4) 0.0335(2) Uani 1 1 d .
W3 W 1.86747(6) 1.04598(3) 0.65698(5) 0.0352(2) Uani 1 1 d .
W4 W 2.06489(6) 1.04820(3) 0.66154(4) 0.0361(2) Uani 1 1 d .
W5 W 1.93210(6) 1.10438(3) 0.56158(4) 0.0318(2) Uani 1 1 d .
W6 W 1.78643(6) 1.05271(3) 0.43476(4) 0.0330(2) Uani 1 1 d .
W7 W 1.78578(6) 0.95144(3) 0.42229(4) 0.0326(2) Uani 1 1 d .
W8 W 1.93197(6) 0.88933(3) 0.53493(4) 0.0311(2) Uani 1 1 d .
W9 W 1.93573(6) 1.06368(3) 0.35163(4) 0.0347(2) Uani 1 1 d .
W10 W 0.45039(8) 0.04252(3) 1.19450(5) 0.0513(3) Uani 1 1 d .
W11 W 0.37629(7) 0.11943(3) 1.07594(5) 0.0442(3) Uani 1 1 d .
W12 W 0.59611(7) 0.11101(3) 1.15227(5) 0.0466(3) Uani 1 1 d .
W13 W 0.70122(9) 0.03129(4) 1.12321(6) 0.0620(4) Uani 1 1 d .
W14 W 0.63567(9) 0.10217(3) 1.02015(5) 0.0443(3) Uani 1 1 d .
W15 W 0.64187(8) 0.03180(3) 0.89975(5) 0.0511(3) Uani 1 1 d .
W16 W 0.44335(8) 0.03786(3) 0.83129(5) 0.0485(3) Uani 1 1 d .
W17 W 0.41216(7) 0.10671(3) 0.94292(5) 0.0406(3) Uani 1 1 d .
W18 W 0.28264(8) 0.04533(3) 0.98396(5) 0.0502(3) Uani 1 1 d .
As1 As 1.93854(12) 0.99781(6) 0.53728(9) 0.0196(4) Uani 1 1 d .
As2 As 0.49349(15) 0.03016(7) 1.04834(10) 0.0310(5) Uani 1 1 d .
O1 O 1.6243(9) 0.9953(5) 0.5408(7) 0.040(4) Uani 1 1 d .
O2 O 1.7744(8) 0.9495(4) 0.5789(6) 0.022(3) Uani 1 1 d U
O3 O 1.7735(9) 1.0358(4) 0.5907(6) 0.028(3) Uani 1 1 d U
O4 O 1.7028(9) 1.0391(4) 0.4742(7) 0.033(4) Uani 1 1 d .
O5 O 1.7035(9) 0.9583(4) 0.4658(7) 0.034(4) Uani 1 1 d .
O6 O 1.8322(9) 0.9982(4) 0.4991(7) 0.028(3) Uani 1 1 d .
O7 O 1.8204(12) 0.9127(6) 0.6915(8) 0.059(5) Uani 1 1 d .
O8 O 1.9767(9) 0.9267(5) 0.6869(6) 0.037(4) Uani 1 1 d .
O9 O 1.8866(9) 0.9892(4) 0.6760(6) 0.029(3) Uiso 1 1 d .
O10 O 1.8701(9) 0.8884(5) 0.5943(7) 0.036(4) Uani 1 1 d .
O11 O 1.9434(9) 0.9543(4) 0.5815(6) 0.026(3) Uani 1 1 d .
O12 O 1.8221(10) 1.0609(5) 0.7103(7) 0.040(4) Uani 1 1 d .
O13 O 1.9777(9) 1.0522(5) 0.7017(6) 0.032(4) Uani 1 1 d .
O14 O 1.8679(10) 1.0959(5) 0.6171(7) 0.038(4) Uani 1 1 d .
O15 O 1.9423(8) 1.0353(4) 0.5919(6) 0.026(3) Uani 1 1 d .
O16 O 2.1479(11) 1.0633(5) 0.7203(8) 0.051(5) Uani 1 1 d .
O17 O 2.0292(10) 1.1009(4) 0.6269(7) 0.039(4) Uani 1 1 d .
O18 O 1.9999(9) 1.0910(4) 0.5118(6) 0.030(4) Uani 1 1 d .
O19 O 1.9231(10) 1.1563(4) 0.5542(7) 0.043(4) Uani 1 1 d .
O20 O 1.8411(9) 1.0849(4) 0.5007(7) 0.033(4) Uani 1 1 d .
O21 O 1.7350(10) 1.0862(4) 0.3828(7) 0.040(4) Uani 1 1 d .
O22 O 1.7510(10) 1.0041(5) 0.3877(7) 0.037(4) Uani 1 1 d .
O23 O 1.7336(10) 0.9211(5) 0.3650(7) 0.042(4) Uani 1 1 d .
O24 O 1.8824(9) 0.9594(4) 0.3996(7) 0.033(4) Uani 1 1 d .
O25 O 1.8417(9) 0.9132(5) 0.4797(6) 0.033(4) Uani 1 1 d .
O26 O 1.9241(9) 0.8386(5) 0.5159(8) 0.041(4) Uani 1 1 d .
O27 O 1.8547(11) 1.0834(5) 0.2990(7) 0.044(4) Uani 1 1 d .
O28 O 1.8841(8) 1.0486(4) 0.4117(7) 0.028(3) Uani 1 1 d .
O29 O 1.9729(8) 1.1119(5) 0.3959(7) 0.035(4) Uani 1 1 d .
O30 O 0.4341(14) 0.0564(6) 1.2611(9) 0.071(6) Uani 1 1 d .
O31 O 0.3650(11) 0.0040(5) 1.1711(8) 0.053(5) Uani 1 1 d .
O32 O 0.5274(12) -0.0002(6) 1.2227(7) 0.055(5) Uani 1 1 d .
O33 O 0.3824(13) 0.0790(6) 1.1415(9) 0.068(6) Uiso 1 1 d .
O34 O 0.5402(10) 0.0687(5) 1.1964(7) 0.040(4) Uani 1 1 d U
O35 O 0.4720(10) 0.0122(5) 1.1134(7) 0.042(4) Uani 1 1 d .
O36 O 0.3353(11) 0.1591(6) 1.1046(9) 0.060(5) Uani 1 1 d .
O37 O 0.4912(10) 0.1289(5) 1.1057(7) 0.039(4) Uiso 1 1 d .
O38 O 0.3868(11) 0.1406(4) 1.0012(8) 0.051(5) Uani 1 1 d .
O39 O 0.2780(10) 0.0909(5) 1.0356(8) 0.047(4) Uani 1 1 d .
O40 O 0.4154(10) 0.0676(4) 1.0243(7) 0.038(4) Uani 1 1 d .
O41 O 0.6226(13) 0.1492(6) 1.2044(10) 0.080(7) Uani 1 1 d .
O42 O 0.6898(11) 0.0785(6) 1.1753(9) 0.059(5) Uani 1 1 d .
O43 O 0.6344(9) 0.1340(4) 1.0873(8) 0.041(4) Uani 1 1 d .
O44 O 0.5776(10) 0.0621(5) 1.0802(7) 0.040(4) Uani 1 1 d .
O45 O 0.7986(12) 0.0176(6) 1.1618(9) 0.064(6) Uani 1 1 d .
O46 O 0.7270(10) 0.0726(6) 1.0710(8) 0.049(5) Uani 1 1 d .
O47 O 0.6847(12) 0.1345(5) 0.9867(9) 0.062(6) Uani 1 1 d .
O48 O 0.6192(10) 0.0560(5) 0.9655(8) 0.043(4) Uani 1 1 d .
O49 O 0.5212(10) 0.1152(5) 0.9813(7) 0.039 Uiso 1 1 d .
O50 O 0.5516(12) 0.0588(5) 0.8478(9) 0.058(5) Uani 1 1 d .
O51 O 0.3918(15) 0.0727(6) 0.7816(8) 0.073(7) Uani 1 1 d .
O52 O 0.3584(12) 0.0018(5) 0.8352(8) 0.053(5) Uani 1 1 d .
O53 O 0.4405(10) 0.0589(5) 0.9063(6) 0.037(4) Uani 1 1 d .
O54 O 0.3996(13) 0.1408(5) 0.8864(8) 0.059(5) Uani 1 1 d .
O55 O 0.3033(11) 0.0846(5) 0.9276(8) 0.054(5) Uani 1 1 d .
O56 O 0.1859(14) 0.0376(7) 0.9540(10) 0.077(6) Uiso 1 1 d .
O57 O 0.3227(10) 0.0054(4) 0.9408(7) 0.038(4) Uani 1 1 d .
O58 O 0.3021(11) 0.0109(5) 1.0492(8) 0.051(5) Uani 1 1 d .
O59 O 0.7218(13) 0.0613(6) 0.8925(10) 0.071(6) Uani 1 1 d .
O60 O 1.9330(10) 1.0088(4) 0.3273(7) 0.035(4) Uani 1 1 d .
N1 N 1.4828(12) 0.9472(7) 0.5385(10) 0.050(6) Uani 1 1 d .
N2 N 1.5120(13) 0.9608(7) 0.4325(9) 0.050(6) Uani 1 1 d .
N3 N 0.6885(14) 0.1909(6) 0.7634(10) 0.043(5) Uani 1 1 d .
N4 N 0.6183(12) 0.2415(6) 0.6736(11) 0.044(6) Uani 1 1 d .
N5 N 0.7127(13) 0.1769(6) 0.6372(11) 0.047(6) Uani 1 1 d .
N6 N 0.7668(11) 0.2507(6) 0.6306(9) 0.036(5) Uani 1 1 d .
N7 N 0.8564(11) 0.1982(5) 0.7372(9) 0.036(5) Uani 1 1 d .
N8 N 0.7847(15) 0.2640(6) 0.7663(9) 0.047(6) Uani 1 1 d .
N9 N 0.2362(11) 0.2743(6) 0.4198(9) 0.036(5) Uani 1 1 d .
N10 N 0.2832(12) 0.1967(7) 0.4273(10) 0.046(6) Uani 1 1 d .
N11 N 0.3958(13) 0.2551(6) 0.3928(9) 0.038(5) Uani 1 1 d .
N12 N 0.3280(12) 0.2009(6) 0.3063(10) 0.044(6) Uani 1 1 d .
N13 N 0.1554(11) 0.2179(5) 0.3133(9) 0.034(5) Uani 1 1 d .
N14 N 0.2398(11) 0.2814(5) 0.2926(8) 0.030(4) Uani 1 1 d .
C1 C 1.470(3) 0.9357(16) 0.588(2) 0.125(17) Uiso 1 1 d .
H1A H 1.4664 0.9573 0.6122 0.150 Uiso 1 1 calc R
C2 C 1.459(3) 0.8976(16) 0.614(2) 0.128(17) Uiso 1 1 d .
H2A H 1.4460 0.8944 0.6499 0.153 Uiso 1 1 calc R
C3 C 1.472(2) 0.8642(10) 0.5751(17) 0.082(11) Uani 1 1 d .
H3A H 1.4670 0.8375 0.5862 0.099 Uiso 1 1 calc R
C4 C 1.490(2) 0.8724(12) 0.5230(17) 0.077(10) Uiso 1 1 d .
C5 C 1.506(3) 0.8430(16) 0.485(2) 0.122(16) Uiso 1 1 d .
H5A H 1.5135 0.8169 0.5003 0.146 Uiso 1 1 calc R
C6 C 1.512(2) 0.8483(13) 0.430(2) 0.100(13) Uiso 1 1 d .
H6A H 1.5130 0.8256 0.4073 0.120 Uiso 1 1 calc R
C7 C 1.5169(18) 0.8876(12) 0.4046(19) 0.084(12) Uani 1 1 d .
C8 C 1.539(2) 0.8985(13) 0.3557(18) 0.092(12) Uiso 1 1 d .
H8A H 1.5542 0.8797 0.3314 0.111 Uiso 1 1 calc R
C9 C 1.537(2) 0.9360(12) 0.3452(19) 0.090 Uiso 1 1 d .
H9A H 1.5440 0.9439 0.3088 0.108 Uiso 1 1 calc R
C10 C 1.5270(18) 0.9645(10) 0.3805(14) 0.062 Uiso 1 1 d .
H10A H 1.5306 0.9907 0.3674 0.074 Uiso 1 1 calc R
C11 C 1.518(2) 0.9198(10) 0.4523(16) 0.072(9) Uani 1 1 d U
C12 C 1.4982(19) 0.9086(11) 0.5028(14) 0.070(10) Uani 1 1 d U
C13 C 0.732(2) 0.1689(7) 0.8123(15) 0.062(9) Uani 1 1 d .
H13A H 0.7874 0.1650 0.8213 0.075 Uiso 1 1 calc R
C14 C 0.683(3) 0.1524(10) 0.8484(14) 0.079(11) Uani 1 1 d .
H14A H 0.7102 0.1408 0.8845 0.095 Uiso 1 1 calc R
C15 C 0.606(2) 0.1524(9) 0.8350(15) 0.064(9) Uani 1 1 d .
H15A H 0.5795 0.1372 0.8572 0.077 Uiso 1 1 calc R
C16 C 0.5610(18) 0.1756(8) 0.7860(15) 0.054(8) Uani 1 1 d .
C17 C 0.4756(17) 0.1846(11) 0.7674(18) 0.075(11) Uani 1 1 d .
H17A H 0.4435 0.1743 0.7901 0.090 Uiso 1 1 calc R
C18 C 0.4400(19) 0.2065(11) 0.7201(15) 0.064(9) Uani 1 1 d .
H18A H 0.3837 0.2073 0.7070 0.077 Uiso 1 1 calc R
C19 C 0.4858(17) 0.2286(8) 0.6892(13) 0.048(7) Uani 1 1 d .
C20 C 0.4508(18) 0.2547(10) 0.6453(15) 0.060(9) Uani 1 1 d .
H20A H 0.3953 0.2594 0.6348 0.072 Uiso 1 1 calc R
C21 C 0.5011(19) 0.2748(8) 0.6161(12) 0.056(8) Uani 1 1 d .
H21A H 0.4789 0.2928 0.5855 0.067 Uiso 1 1 calc R
C22 C 0.5846(14) 0.2674(8) 0.6332(12) 0.041(6) Uani 1 1 d .
H22A H 0.6172 0.2818 0.6147 0.050 Uiso 1 1 calc R
C23 C 0.5690(15) 0.2228(7) 0.7021(11) 0.035(6) Uani 1 1 d .
C24 C 0.6113(17) 0.1948(6) 0.7536(13) 0.044(7) Uani 1 1 d .
C25 C 0.689(2) 0.1390(11) 0.6439(14) 0.076(10) Uani 1 1 d .
H25A H 0.6794 0.1326 0.6801 0.091 Uiso 1 1 calc R
C26 C 0.677(2) 0.1088(11) 0.6017(16) 0.078(9) Uani 1 1 d U
H26A H 0.6217 0.0987 0.5938 0.094 Uiso 1 1 calc R
H26B H 0.7135 0.0867 0.6168 0.094 Uiso 1 1 calc R
C27 C 0.6902(19) 0.1241(11) 0.5459(16) 0.076(9) Uani 1 1 d U
H27A H 0.6814 0.1067 0.5135 0.091 Uiso 1 1 calc R
C28 C 0.714(2) 0.1617(10) 0.5399(17) 0.071(10) Uani 1 1 d .
C29 C 0.7344(17) 0.1734(10) 0.4849(14) 0.055(8) Uani 1 1 d .
H29A H 0.7289 0.1552 0.4538 0.066 Uiso 1 1 calc R
C30 C 0.760(2) 0.2109(11) 0.4808(14) 0.073(11) Uani 1 1 d .
H30A H 0.7716 0.2189 0.4459 0.087 Uiso 1 1 calc R
C31 C 0.7718(15) 0.2397(8) 0.5296(11) 0.039(6) Uani 1 1 d U
C32 C 0.8019(17) 0.2790(11) 0.5319(14) 0.066(9) Uani 1 1 d .
H32A H 0.8181 0.2891 0.4999 0.080 Uiso 1 1 calc R
C33 C 0.8079(18) 0.3026(9) 0.5796(16) 0.062(9) Uani 1 1 d .
H33A H 0.8227 0.3295 0.5784 0.074 Uiso 1 1 calc R
C34 C 0.7929(16) 0.2878(8) 0.6294(14) 0.053(7) Uani 1 1 d .
H34A H 0.8011 0.3041 0.6630 0.064 Uiso 1 1 calc R
C35 C 0.7553(14) 0.2250(8) 0.5816(11) 0.039(6) Uani 1 1 d .
C36 C 0.7249(15) 0.1849(8) 0.5870(12) 0.040(6) Uani 1 1 d U
C37 C 0.8850(18) 0.1651(8) 0.7194(13) 0.052(7) Uani 1 1 d .
H37A H 0.8555 0.1503 0.6869 0.062 Uiso 1 1 calc R
C38 C 0.9679(17) 0.1530(9) 0.7547(15) 0.067(9) Uani 1 1 d .
H38A H 0.9923 0.1306 0.7431 0.080 Uiso 1 1 calc R
C39 C 1.008(2) 0.1739(10) 0.8029(19) 0.086(12) Uani 1 1 d .
H39A H 1.0604 0.1661 0.8232 0.103 Uiso 1 1 calc R
C40 C 0.9748(17) 0.2058(8) 0.8227(15) 0.056(8) Uani 1 1 d .
C41 C 1.010(2) 0.2305(12) 0.8696(15) 0.080(11) Uani 1 1 d .
H41A H 1.0622 0.2238 0.8925 0.096 Uiso 1 1 calc R
C42 C 0.976(2) 0.2642(11) 0.8853(15) 0.086(12) Uani 1 1 d .
H42A H 1.0025 0.2787 0.9189 0.103 Uiso 1 1 calc R
C43 C 0.8973(18) 0.2772(8) 0.8501(13) 0.052(7) Uani 1 1 d .
C44 C 0.8572(19) 0.3116(7) 0.8597(15) 0.057(9) Uani 1 1 d .
H44A H 0.8822 0.3276 0.8922 0.068 Uiso 1 1 calc R
C45 C 0.7875(17) 0.3230(8) 0.8266(14) 0.053(8) Uani 1 1 d .
H45A H 0.7608 0.3460 0.8340 0.063 Uiso 1 1 calc R
C46 C 0.7577(15) 0.2984(8) 0.7810(11) 0.040(6) Uani 1 1 d .
H46A H 0.7093 0.3071 0.7550 0.048 Uiso 1 1 calc R
C47 C 0.8633(13) 0.2538(7) 0.8023(11) 0.031(5) Uani 1 1 d .
C48 C 0.8924(13) 0.2191(6) 0.7846(11) 0.030(5) Uani 1 1 d .
C49 C 0.2149(13) 0.3136(9) 0.4159(12) 0.046(7) Uani 1 1 d .
H49A H 0.2195 0.3283 0.3831 0.056 Uiso 1 1 calc R
C50 C 0.1875(17) 0.3323(10) 0.4568(15) 0.065(9) Uani 1 1 d .
H50A H 0.1692 0.3588 0.4510 0.078 Uiso 1 1 calc R
C51 C 0.1867(16) 0.3116(11) 0.5085(14) 0.064(9) Uani 1 1 d .
H51A H 0.1696 0.3253 0.5375 0.077 Uiso 1 1 calc R
C52 C 0.2093(17) 0.2727(9) 0.5184(13) 0.052(7) Uani 1 1 d U
C53 C 0.209(2) 0.2491(11) 0.5664(16) 0.076(9) Uani 1 1 d U
H53A H 0.1915 0.2599 0.5972 0.091 Uiso 1 1 calc R
C54 C 0.231(2) 0.2161(11) 0.5694(16) 0.073(9) Uiso 1 1 d .
H54A H 0.2275 0.2022 0.6031 0.088 Uiso 1 1 calc R
C55 C 0.2661(18) 0.1910(9) 0.5261(14) 0.057(8) Uani 1 1 d U
C56 C 0.291(3) 0.1529(13) 0.527(2) 0.106(14) Uiso 1 1 d .
H56A H 0.2922 0.1372 0.5606 0.127 Uiso 1 1 calc R
C57 C 0.316(2) 0.1356(13) 0.4809(19) 0.097(12) Uiso 1 1 d .
H57A H 0.3382 0.1099 0.4838 0.117 Uiso 1 1 calc R
C58 C 0.306(2) 0.1584(10) 0.4316(16) 0.081(11) Uani 1 1 d .
H58A H 0.3157 0.1463 0.3984 0.097 Uiso 1 1 calc R
C59 C 0.2597(13) 0.2150(10) 0.4756(11) 0.047(7) Uani 1 1 d .
C60 C 0.2344(18) 0.2543(8) 0.4679(12) 0.053(8) Uani 1 1 d .
C61 C 0.4279(14) 0.2785(7) 0.4372(11) 0.033(6) Uani 1 1 d .
H61A H 0.3945 0.2898 0.4581 0.039 Uiso 1 1 calc R
C62 C 0.5133(13) 0.2881(7) 0.4560(11) 0.033(6) Uani 1 1 d .
H62A H 0.5349 0.3055 0.4876 0.040 Uiso 1 1 calc R
C63 C 0.5599(17) 0.2704(8) 0.4254(13) 0.055(8) Uani 1 1 d .
H63A H 0.6149 0.2764 0.4352 0.066 Uiso 1 1 calc R
C64 C 0.5276(15) 0.2436(7) 0.3799(11) 0.037(6) Uani 1 1 d .
C65 C 0.5766(15) 0.2236(8) 0.3449(12) 0.043(6) Uani 1 1 d .
H65A H 0.6313 0.2298 0.3524 0.052 Uiso 1 1 calc R
C66 C 0.5430(17) 0.1970(10) 0.3031(13) 0.059(8) Uani 1 1 d .
H66A H 0.5760 0.1833 0.2841 0.070 Uiso 1 1 calc R
C67 C 0.462(2) 0.1890(8) 0.2867(12) 0.056(8) Uani 1 1 d .
C68 C 0.421(2) 0.1624(9) 0.2459(15) 0.069(9) Uani 1 1 d .
H68A H 0.4507 0.1494 0.2235 0.083 Uiso 1 1 calc R
C69 C 0.340(2) 0.1523(10) 0.233(2) 0.096(14) Uani 1 1 d .
H69A H 0.3354 0.1241 0.2430 0.115 Uiso 1 1 calc R
H69B H 0.3149 0.1555 0.1911 0.115 Uiso 1 1 calc R
C70 C 0.2932(16) 0.1763(7) 0.2655(15) 0.056(9) Uani 1 1 d .
H70A H 0.2373 0.1734 0.2557 0.067 Uiso 1 1 calc R
C71 C 0.4095(14) 0.2100(7) 0.3190(11) 0.037(6) Uani 1 1 d .
C72 C 0.4414(12) 0.2368(7) 0.3633(9) 0.026(5) Uani 1 1 d .
C73 C 0.1173(14) 0.1866(7) 0.3240(14) 0.048(8) Uani 1 1 d .
H73A H 0.1397 0.1710 0.3576 0.058 Uiso 1 1 calc R
C74 C 0.0422(17) 0.1759(8) 0.2852(14) 0.054(8) Uani 1 1 d .
H74A H 0.0173 0.1527 0.2942 0.065 Uiso 1 1 calc R
C75 C 0.0045(15) 0.1957(8) 0.2374(15) 0.059(9) Uani 1 1 d .
H75A H -0.0464 0.1876 0.2144 0.071 Uiso 1 1 calc R
C76 C 0.0462(19) 0.2320(8) 0.2206(14) 0.061(8) Uani 1 1 d .
C77 C 0.0148(17) 0.2570(8) 0.1747(13) 0.049(7) Uani 1 1 d U
H77A H -0.0360 0.2517 0.1490 0.059 Uiso 1 1 calc R
C78 C 0.0566(17) 0.2899(8) 0.1653(13) 0.054(8) Uani 1 1 d .
H78A H 0.0339 0.3059 0.1322 0.064 Uiso 1 1 calc R
C79 C 0.1331(14) 0.3013(7) 0.2034(11) 0.034(6) Uani 1 1 d .
C80 C 0.1745(16) 0.3351(8) 0.1956(13) 0.046(7) Uani 1 1 d .
H80A H 0.1546 0.3519 0.1630 0.056 Uiso 1 1 calc R
C81 C 0.2450(19) 0.3434(8) 0.2365(13) 0.051(8) Uani 1 1 d .
H81A H 0.2712 0.3677 0.2349 0.062 Uiso 1 1 calc R
C82 C 0.2789(14) 0.3152(7) 0.2817(10) 0.031(5) Uani 1 1 d .
H82A H 0.3312 0.3199 0.3055 0.038 Uiso 1 1 calc R
C83 C 0.1670(12) 0.2759(6) 0.2529(10) 0.026(5) Uani 1 1 d .
C84 C 0.1207(13) 0.2405(7) 0.2621(10) 0.031(5) Uani 1 1 d .
O1W O 0.7444(14) 0.0122(7) 1.2733(11) 0.079(7) Uiso 1 1 d .
O2W O 0.9746(9) 1.0176(4) 0.2141(7) 0.030(4) Uani 1 1 d .
O3W O 1.1603(15) 0.8758(7) 0.8085(11) 0.089(8) Uani 1 1 d .
O4W O 0.6935(8) 0.0379(4) 1.2767(6) 0.024(3) Uiso 1 1 d .
O5W O 0.1672(15) 0.0989(9) 0.8312(10) 0.101(9) Uani 1 1 d .
O6W O 0.5853(19) 0.1031(8) 1.0106(13) 0.087(9) Uiso 1 1 d .

loop_
_atom_site_aniso_label
_atom_site_aniso_U_11
_atom_site_aniso_U_22
_atom_site_aniso_U_33
_atom_site_aniso_U_23
_atom_site_aniso_U_13
_atom_site_aniso_U_12
Ni1 0.030(2) 0.041(3) 0.040(3) 0.003(2) 0.010(2) -0.0028(19)
Ni2 0.0338(18) 0.0273(16) 0.0445(19) 0.0012(14) 0.0129(15) 0.0001(13)
Ni3 0.0322(17) 0.0255(16) 0.0353(17) 0.0006(13) 0.0051(14) -0.0031(12)
W1 0.0263(5) 0.0275(5) 0.0367(6) 0.0005(4) 0.0084(4) -0.0012(4)
W2 0.0336(6) 0.0302(5) 0.0359(6) 0.0068(4) 0.0083(4) -0.0019(4)
W3 0.0368(6) 0.0348(6) 0.0354(6) -0.0063(4) 0.0125(5) -0.0008(4)
W4 0.0376(6) 0.0329(5) 0.0338(6) -0.0052(4) 0.0035(4) -0.0045(4)
W5 0.0350(6) 0.0182(5) 0.0405(6) -0.0042(4) 0.0078(4) -0.0007(4)
W6 0.0371(6) 0.0258(5) 0.0334(6) 0.0018(4) 0.0056(4) 0.0007(4)
W7 0.0329(6) 0.0252(5) 0.0351(6) -0.0012(4) 0.0018(4) -0.0033(4)
W8 0.0353(6) 0.0167(5) 0.0392(6) 0.0009(4) 0.0066(4) -0.0019(4)
W9 0.0359(6) 0.0310(5) 0.0341(6) 0.0039(4) 0.0048(4) 0.0008(4)
W10 0.0807(9) 0.0418(7) 0.0328(6) -0.0033(5) 0.0179(6) 0.0044(6)
W11 0.0557(7) 0.0285(6) 0.0430(7) -0.0060(5) 0.0048(5) 0.0028(5)
W12 0.0527(7) 0.0366(6) 0.0431(7) -0.0147(5) 0.0006(5) -0.0028(5)
W13 0.0784(10) 0.0533(8) 0.0460(7) -0.0020(6) 0.0033(7) -0.0004(7)
W14 0.0508(8) 0.0295(6) 0.0501(7) 0.0052(5) 0.0099(6) -0.0047(5)
W15 0.0750(9) 0.0328(6) 0.0503(7) 0.0061(5) 0.0251(6) -0.0040(6)
W16 0.0751(9) 0.0374(6) 0.0293(6) 0.0058(5) 0.0086(6) 0.0014(5)
W17 0.0593(7) 0.0235(5) 0.0343(6) 0.0081(4) 0.0053(5) 0.0020(5)
W18 0.0589(8) 0.0387(6) 0.0460(7) 0.0003(5) 0.0027(6) -0.0043(5)
As1 0.0203(11) 0.0127(10) 0.0230(11) -0.0002(8) 0.0012(9) 0.0000(8)
As2 0.0496(16) 0.0194(12) 0.0213(12) 0.0012(9) 0.0054(11) -0.0012(10)
O1 0.029(9) 0.043(10) 0.045(11) 0.007(8) 0.005(8) -0.015(7)
O2 0.021(3) 0.022(3) 0.022(3) 0.0015(10) 0.0060(13) -0.0004(10)
O3 0.028(3) 0.029(3) 0.028(3) -0.0006(10) 0.0082(14) 0.0001(10)
O4 0.037(9) 0.027(8) 0.040(10) 0.014(7) 0.019(8) -0.012(7)
O5 0.022(8) 0.033(9) 0.047(10) -0.018(8) 0.009(7) -0.010(7)
O6 0.036(9) 0.014(7) 0.037(9) -0.003(6) 0.018(7) 0.000(6)
O7 0.079(15) 0.050(12) 0.052(12) 0.013(9) 0.025(11) -0.013(10)
O8 0.025(9) 0.062(11) 0.020(8) 0.009(7) -0.001(7) -0.008(8)
O10 0.036(10) 0.038(9) 0.036(10) -0.014(7) 0.012(8) -0.014(7)
O11 0.041(9) 0.022(8) 0.015(7) -0.005(6) 0.010(7) -0.005(6)
O12 0.042(10) 0.057(11) 0.023(9) -0.008(8) 0.010(8) 0.000(8)
O13 0.026(9) 0.049(10) 0.020(8) 0.001(7) 0.003(7) -0.006(7)
O14 0.051(11) 0.032(9) 0.046(10) 0.003(7) 0.037(9) -0.009(8)
O15 0.023(8) 0.017(7) 0.032(9) -0.004(6) -0.002(7) 0.003(6)
O16 0.057(12) 0.037(10) 0.042(11) -0.006(8) -0.015(9) -0.018(9)
O17 0.043(10) 0.029(9) 0.037(10) -0.001(7) -0.003(8) -0.008(7)
O18 0.036(9) 0.017(8) 0.031(9) 0.005(6) 0.000(7) -0.002(6)
O19 0.062(12) 0.012(8) 0.043(10) -0.008(7) -0.005(9) -0.001(7)
O20 0.048(10) 0.026(8) 0.028(9) -0.004(7) 0.013(8) 0.012(7)
O21 0.059(12) 0.018(8) 0.028(9) 0.007(7) -0.009(8) -0.001(7)
O22 0.041(10) 0.036(9) 0.028(9) -0.001(7) 0.000(7) -0.016(7)
O23 0.042(10) 0.038(10) 0.032(10) -0.001(7) -0.012(8) 0.011(8)
O24 0.040(10) 0.019(8) 0.040(10) 0.006(7) 0.013(8) 0.003(7)
O25 0.031(9) 0.040(9) 0.017(8) 0.007(7) -0.009(7) -0.002(7)
O26 0.026(9) 0.026(9) 0.064(12) -0.004(8) 0.002(8) -0.001(7)
O27 0.056(11) 0.033(9) 0.040(10) 0.014(8) 0.010(9) 0.006(8)
O28 0.020(8) 0.021(8) 0.040(9) -0.008(7) 0.003(7) -0.009(6)
O29 0.015(8) 0.044(10) 0.039(10) -0.006(8) -0.003(7) -0.006(7)
O30 0.109(18) 0.050(13) 0.053(13) -0.002(10) 0.023(13) 0.003(12)
O31 0.063(13) 0.047(11) 0.055(12) 0.002(9) 0.028(10) -0.023(9)
O32 0.073(14) 0.069(13) 0.022(10) 0.003(8) 0.013(9) 0.016(10)
O34 0.040(4) 0.040(4) 0.039(4) -0.0008(10) 0.0107(15) 0.0004(10)
O35 0.043(11) 0.038(10) 0.044(11) 0.005(8) 0.013(8) 0.018(8)
O36 0.053(13) 0.056(12) 0.059(13) -0.013(10) -0.005(10) -0.008(10)
O38 0.059(12) 0.010(8) 0.071(13) -0.009(8) -0.003(10) -0.013(7)
O39 0.045(11) 0.047(11) 0.042(11) 0.000(8) 0.001(9) -0.003(8)
O40 0.055(11) 0.020(8) 0.031(9) -0.009(7) 0.002(8) -0.008(7)
O41 0.079(16) 0.058(14) 0.085(17) -0.039(12) -0.005(13) 0.008(11)
O42 0.048(12) 0.058(12) 0.057(13) -0.010(10) -0.009(10) 0.017(9)
O43 0.035(10) 0.025(9) 0.053(11) -0.014(8) -0.003(8) -0.008(7)
O44 0.049(11) 0.034(9) 0.033(9) 0.010(7) 0.006(8) -0.005(8)
O45 0.061(14) 0.059(13) 0.061(14) -0.006(10) 0.001(11) -0.003(10)
O46 0.037(10) 0.065(12) 0.041(11) -0.005(9) 0.004(8) -0.001(9)
O47 0.079(15) 0.043(11) 0.051(12) 0.014(9) -0.003(11) -0.007(10)
O48 0.053(12) 0.028(9) 0.045(11) 0.003(8) 0.007(9) 0.006(8)
O50 0.076(15) 0.034(10) 0.069(14) 0.001(9) 0.030(12) 0.005(9)
O51 0.13(2) 0.066(14) 0.025(11) -0.001(9) 0.017(12) 0.010(13)
O52 0.070(13) 0.046(11) 0.036(11) -0.004(8) 0.000(9) 0.012(9)
O53 0.064(12) 0.042(10) 0.010(8) 0.003(7) 0.015(8) 0.002(8)
O54 0.096(16) 0.043(11) 0.028(10) 0.003(8) 0.003(10) -0.005(10)
O55 0.060(13) 0.044(11) 0.039(11) -0.005(8) -0.018(9) 0.022(9)
O57 0.047(10) 0.020(8) 0.045(10) 0.003(7) 0.006(8) -0.003(7)
O58 0.059(12) 0.049(11) 0.042(11) 0.001(9) 0.008(9) 0.010(9)
O59 0.062(14) 0.071(15) 0.082(16) 0.002(12) 0.025(12) 0.004(11)
O60 0.044(10) 0.025(8) 0.030(9) -0.003(7) 0.001(8) -0.012(7)
N1 0.026(12) 0.072(17) 0.041(13) 0.026(12) -0.012(10) -0.016(11)
N2 0.046(14) 0.071(16) 0.036(13) 0.017(11) 0.017(11) -0.005(12)
N3 0.056(16) 0.024(11) 0.047(14) 0.007(9) 0.013(11) -0.004(10)
N4 0.027(12) 0.032(12) 0.070(16) -0.018(11) 0.008(11) -0.006(9)
N5 0.045(14) 0.022(11) 0.069(16) -0.014(10) 0.006(12) -0.007(9)
N6 0.013(10) 0.046(13) 0.048(13) -0.010(10) 0.005(9) 0.013(9)
N7 0.030(11) 0.026(11) 0.048(13) -0.001(9) 0.005(10) 0.016(9)
N8 0.096(19) 0.025(11) 0.028(12) -0.001(9) 0.027(12) 0.008(11)
N9 0.024(11) 0.044(13) 0.036(12) 0.000(10) 0.004(9) -0.002(9)
N10 0.036(13) 0.048(14) 0.043(14) 0.021(11) -0.006(10) -0.007(10)
N11 0.050(14) 0.036(12) 0.025(11) 0.011(9) 0.007(10) -0.011(10)
N12 0.030(12) 0.031(12) 0.068(16) -0.020(11) 0.006(11) -0.009(9)
N13 0.032(11) 0.021(10) 0.046(13) -0.006(9) 0.007(10) -0.007(8)
N14 0.037(12) 0.025(10) 0.035(11) 0.000(8) 0.022(10) -0.010(8)
C3 0.08(3) 0.05(2) 0.09(3) 0.025(19) 0.00(2) 0.016(18)
C7 0.037(19) 0.10(3) 0.13(4) 0.02(3) 0.06(2) -0.009(17)
C11 0.08(3) 0.05(2) 0.08(2) -0.004(17) 0.020(19) -0.008(17)
C12 0.06(2) 0.08(2) 0.054(19) 0.025(18) -0.003(16) -0.021(17)
C13 0.08(2) 0.018(13) 0.10(3) 0.014(15) 0.05(2) 0.030(14)
C14 0.13(4) 0.07(2) 0.05(2) 0.027(16) 0.04(2) -0.03(2)
C15 0.07(2) 0.049(19) 0.08(2) 0.022(17) 0.04(2) -0.018(17)
C16 0.06(2) 0.032(15) 0.09(2) -0.014(15) 0.048(18) -0.006(13)
C17 0.031(18) 0.10(3) 0.11(3) -0.05(2) 0.04(2) -0.014(17)
C18 0.038(18) 0.10(3) 0.06(2) 0.002(19) 0.012(16) -0.009(17)
C19 0.053(19) 0.037(15) 0.054(18) -0.007(13) 0.013(15) 0.003(13)
C20 0.043(18) 0.07(2) 0.08(2) -0.028(18) 0.035(18) 0.001(15)
C21 0.08(2) 0.047(17) 0.028(15) -0.008(12) -0.015(14) 0.013(15)
C22 0.023(14) 0.051(16) 0.046(16) 0.002(13) 0.004(12) 0.016(12)
C23 0.037(15) 0.025(12) 0.048(16) -0.007(11) 0.021(12) -0.007(10)
C24 0.051(18) 0.014(12) 0.07(2) 0.004(12) 0.027(15) -0.011(11)
C25 0.09(3) 0.09(3) 0.039(18) -0.015(18) -0.001(17) -0.01(2)
C26 0.078(9) 0.078(9) 0.078(9) -0.0002(10) 0.022(3) 0.0001(10)
C27 0.06(2) 0.09(3) 0.07(2) -0.038(18) 0.013(18) -0.027(19)
C28 0.06(2) 0.06(2) 0.09(3) -0.016(19) 0.011(19) 0.014(17)
C29 0.044(18) 0.06(2) 0.06(2) -0.031(16) 0.016(15) 0.008(15)
C30 0.09(3) 0.10(3) 0.06(2) 0.000(18) 0.050(19) 0.04(2)
C31 0.039(6) 0.039(6) 0.039(6) 0.0001(10) 0.0107(19) 0.0002(10)
C32 0.047(19) 0.12(3) 0.041(18) 0.024(19) 0.021(15) 0.022(18)
C33 0.06(2) 0.034(16) 0.09(3) 0.024(17) 0.030(19) 0.009(14)
C34 0.049(18) 0.045(17) 0.06(2) 0.000(15) 0.013(15) -0.011(14)
C35 0.024(13) 0.055(17) 0.039(15) -0.004(12) 0.009(11) 0.019(11)
C36 0.040(6) 0.040(6) 0.040(6) -0.0002(10) 0.0111(19) 0.0003(10)
C37 0.07(2) 0.035(15) 0.054(18) 0.001(13) 0.025(16) -0.002(14)
C38 0.032(17) 0.06(2) 0.09(3) 0.007(18) -0.019(16) 0.005(14)
C39 0.07(3) 0.07(2) 0.12(3) -0.03(2) 0.03(2) -0.002(19)
C40 0.041(17) 0.033(15) 0.09(2) -0.013(15) 0.004(16) 0.005(12)
C41 0.06(2) 0.10(3) 0.06(2) 0.01(2) -0.026(17) 0.02(2)
C42 0.11(3) 0.07(2) 0.05(2) -0.012(18) -0.01(2) 0.00(2)
C43 0.057(19) 0.043(17) 0.057(19) 0.006(14) 0.016(16) -0.011(14)
C44 0.07(2) 0.029(15) 0.10(3) -0.026(15) 0.06(2) -0.033(14)
C45 0.025(16) 0.043(17) 0.08(2) 0.009(15) 0.003(15) -0.013(12)
C46 0.033(14) 0.050(17) 0.029(14) 0.013(12) -0.004(11) 0.014(12)
C47 0.016(12) 0.034(13) 0.048(15) 0.002(11) 0.019(11) -0.004(10)
C48 0.020(12) 0.024(12) 0.056(16) -0.007(11) 0.024(12) -0.008(9)
C49 0.013(13) 0.07(2) 0.049(17) 0.002(14) 0.000(11) 0.009(12)
C50 0.045(18) 0.07(2) 0.08(2) -0.050(19) 0.019(17) 0.005(15)
C51 0.032(16) 0.11(3) 0.048(19) -0.035(19) 0.014(14) -0.004(16)
C52 0.051(7) 0.052(7) 0.052(7) 0.0001(10) 0.014(2) -0.0001(10)
C53 0.076(9) 0.076(9) 0.076(9) 0.0001(10) 0.021(3) 0.0000(10)
C55 0.057(8) 0.057(8) 0.057(8) 0.0000(10) 0.016(2) -0.0003(10)
C58 0.08(3) 0.06(2) 0.08(3) 0.025(18) -0.02(2) -0.029(18)
C59 0.011(12) 0.09(2) 0.037(15) 0.012(15) 0.007(11) -0.020(13)
C60 0.06(2) 0.039(16) 0.042(17) 0.000(13) -0.013(14) -0.003(14)
C61 0.042(15) 0.026(12) 0.042(15) 0.008(11) 0.030(13) 0.015(11)
C62 0.022(13) 0.024(12) 0.052(16) 0.002(11) 0.008(11) 0.003(10)
C63 0.035(16) 0.049(17) 0.06(2) 0.009(15) -0.017(14) 0.014(13)
C64 0.053(17) 0.032(13) 0.034(14) 0.001(11) 0.025(13) 0.016(12)
C65 0.029(14) 0.060(18) 0.044(16) 0.009(14) 0.015(12) 0.002(12)
C66 0.040(18) 0.10(3) 0.042(18) -0.007(17) 0.021(14) 0.002(17)
C67 0.09(3) 0.053(18) 0.034(16) -0.018(13) 0.038(16) -0.028(16)
C68 0.07(2) 0.07(2) 0.08(2) -0.022(18) 0.04(2) 0.010(18)
C69 0.07(3) 0.06(2) 0.17(4) -0.03(2) 0.06(3) -0.010(19)
C70 0.035(16) 0.030(15) 0.11(3) -0.038(16) 0.028(16) -0.009(12)
C71 0.035(15) 0.046(15) 0.032(14) -0.001(11) 0.013(11) 0.005(12)
C72 0.013(11) 0.037(13) 0.021(12) 0.007(10) -0.005(9) -0.002(9)
C73 0.020(13) 0.017(12) 0.11(3) 0.004(13) 0.026(15) -0.005(10)
C74 0.054(19) 0.027(14) 0.08(2) 0.005(14) 0.010(16) -0.016(13)
C75 0.023(15) 0.039(16) 0.09(2) 0.005(16) -0.022(15) -0.016(12)
C76 0.07(2) 0.042(17) 0.06(2) 0.002(14) -0.005(16) -0.018(14)
C77 0.049(7) 0.049(7) 0.049(7) -0.0001(10) 0.013(2) 0.0000(10)
C78 0.051(18) 0.040(16) 0.058(19) 0.011(13) -0.004(15) 0.003(13)
C79 0.027(14) 0.038(14) 0.042(15) 0.011(11) 0.016(12) 0.012(11)
C80 0.036(16) 0.043(16) 0.059(19) 0.008(13) 0.013(14) 0.027(13)
C81 0.07(2) 0.030(14) 0.07(2) 0.011(13) 0.045(18) 0.034(14)
C82 0.031(13) 0.033(13) 0.024(12) -0.009(10) -0.003(10) -0.008(10)
C83 0.011(11) 0.034(13) 0.036(13) 0.002(10) 0.012(10) -0.007(9)
C84 0.019(12) 0.041(14) 0.031(13) -0.001(11) 0.001(10) -0.001(10)
O2W 0.029(9) 0.035(9) 0.032(9) -0.010(7) 0.019(7) 0.000(7)
O3W 0.11(2) 0.065(15) 0.10(2) 0.042(14) 0.049(16) 0.012(13)
O5W 0.088(18) 0.15(3) 0.040(13) 0.003(14) -0.021(12) -0.015(16)

loop_
_atom_type_symbol
_atom_type_description
_atom_type_scat_dispersion_real
_atom_type_scat_dispersion_imag
_atom_type_scat_source
C C 0.0033 0.0016 'International Tables Vol C Tables 4.2.6.8 and 6.1.1.4'
H H 0.0000 0.0000 'International Tables Vol C Tables 4.2.6.8 and 6.1.1.4'
N N 0.0061 0.0033 'International Tables Vol C Tables 4.2.6.8 and 6.1.1.4'
O O 0.0106 0.0060 'International Tables Vol C Tables 4.2.6.8 and 6.1.1.4'
Ni Ni 0.3393 1.1124 'International Tables Vol C Tables 4.2.6.8 and 6.1.1.4'
As As 0.0499 2.0058 'International Tables Vol C Tables 4.2.6.8 and 6.1.1.4'
W W -0.8490 6.8722 'International Tables Vol C Tables 4.2.6.8 and 6.1.1.4'

loop_
_geom_angle_atom_site_label_1
_geom_angle_atom_site_label_2
_geom_angle_atom_site_label_3
_geom_angle
_geom_angle_site_symmetry_1
_geom_angle_site_symmetry_3
N1 Ni1 N1 179.998(6) . 3_876
N1 Ni1 O1 90.6(7) . 3_876
N1 Ni1 O1 89.4(7) 3_876 3_876
N1 Ni1 O1 89.4(7) . .
N1 Ni1 O1 90.6(7) 3_876 .
O1 Ni1 O1 179.997(2) 3_876 .
N1 Ni1 N2 98.2(9) . 3_876
N1 Ni1 N2 81.8(9) 3_876 3_876
O1 Ni1 N2 89.8(8) 3_876 3_876
O1 Ni1 N2 90.2(8) . 3_876
N1 Ni1 N2 81.8(9) . .
N1 Ni1 N2 98.2(9) 3_876 .
O1 Ni1 N2 90.2(8) 3_876 .
O1 Ni1 N2 89.8(8) . .
N2 Ni1 N2 179.999(6) 3_876 .
N5 Ni2 N4 91.2(8) . .
N5 Ni2 N8 169.9(9) . .
N4 Ni2 N8 98.3(8) . .
N5 Ni2 N6 79.1(9) . .
N4 Ni2 N6 91.7(8) . .
N8 Ni2 N6 97.0(8) . .
N5 Ni2 N7 91.6(8) . .
N4 Ni2 N7 174.0(9) . .
N8 Ni2 N7 79.3(8) . .
N6 Ni2 N7 94.0(7) . .
N5 Ni2 N3 97.5(9) . .
N4 Ni2 N3 79.6(9) . .
N8 Ni2 N3 87.7(8) . .
N6 Ni2 N3 170.7(8) . .
N7 Ni2 N3 94.8(8) . .
N14 Ni3 N10 168.3(8) . .
N14 Ni3 N9 92.7(7) . .
N10 Ni3 N9 79.7(9) . .
N14 Ni3 N11 98.3(7) . .
N10 Ni3 N11 91.1(7) . .
N9 Ni3 N11 92.9(8) . .
N14 Ni3 N13 79.6(7) . .
N10 Ni3 N13 92.1(8) . .
N9 Ni3 N13 95.5(7) . .
N11 Ni3 N13 171.5(8) . .
N14 Ni3 N12 92.8(8) . .
N10 Ni3 N12 95.8(9) . .
N9 Ni3 N12 171.1(8) . .
N11 Ni3 N12 79.5(8) . .
N13 Ni3 N12 92.3(7) . .
O1 W1 O5 99.9(7) . .
O1 W1 O4 97.1(7) . .
O5 W1 O4 89.6(7) . .
O1 W1 O2 102.9(6) . .
O5 W1 O2 84.6(6) . .
O4 W1 O2 159.9(6) . .
O1 W1 O3 99.2(7) . .
O5 W1 O3 160.9(6) . .
O4 W1 O3 86.2(6) . .
O2 W1 O3 93.1(6) . .
O1 W1 O6 169.9(7) . .
O5 W1 O6 74.3(6) . .
O4 W1 O6 74.9(6) . .
O2 W1 O6 85.0(5) . .
O3 W1 O6 86.5(5) . .
O7 W2 O8 99.6(8) . .
O7 W2 O10 99.6(8) . .
O8 W2 O10 91.4(7) . .
O7 W2 O2 101.5(8) . .
O8 W2 O2 158.8(6) . .
O10 W2 O2 84.0(6) . .
O7 W2 O9 101.1(8) . .
O8 W2 O9 82.5(7) . .
O10 W2 O9 159.1(6) . .
O2 W2 O9 94.4(6) . .
O7 W2 O11 170.6(8) . .
O8 W2 O11 73.5(6) . .
O10 W2 O11 74.5(6) . .
O2 W2 O11 85.4(5) . .
O9 W2 O11 84.5(5) . .
O12 W3 O14 99.8(7) . .
O12 W3 O13 98.7(7) . .
O14 W3 O13 92.1(7) . .
O12 W3 O3 100.8(7) . .
O14 W3 O3 82.7(7) . .
O13 W3 O3 160.4(6) . .
O12 W3 O9 101.2(7) . .
O14 W3 O9 158.9(6) . .
O13 W3 O9 84.2(6) . .
O3 W3 O9 93.8(6) . .
O12 W3 O15 170.1(7) . .
O14 W3 O15 74.1(5) . .
O13 W3 O15 74.1(5) . .
O3 W3 O15 86.4(5) . .
O9 W3 O15 85.0(5) . .
O16 W4 O60 101.2(7) . 3_976
O16 W4 O24 100.0(8) . 3_976
O60 W4 O24 88.6(6) 3_976 3_976
O16 W4 O17 99.5(7) . .
O60 W4 O17 159.3(6) 3_976 .
O24 W4 O17 88.1(6) 3_976 .
O16 W4 O13 99.5(8) . .
O60 W4 O13 89.4(7) 3_976 .
O24 W4 O13 160.4(6) 3_976 .
O17 W4 O13 86.9(7) . .
O16 W4 O15 170.1(7) . .
O60 W4 O15 83.9(6) 3_976 .
O24 W4 O15 88.6(6) 3_976 .
O17 W4 O15 75.6(6) . .
O13 W4 O15 71.8(5) . .
O19 W5 O20 103.2(7) . .
O19 W5 O18 102.8(7) . .
O20 W5 O18 88.7(6) . .
O19 W5 O17 100.0(7) . .
O20 W5 O17 156.9(6) . .
O18 W5 O17 86.0(7) . .
O19 W5 O14 99.1(8) . .
O20 W5 O14 87.2(7) . .
O18 W5 O14 158.1(6) . .
O17 W5 O14 89.3(7) . .
O19 W5 O15 168.2(7) . .
O20 W5 O15 82.9(5) . .
O18 W5 O15 87.3(5) . .
O17 W5 O15 74.4(5) . .
O14 W5 O15 70.9(6) . .
O21 W6 O20 104.9(7) . .
O21 W6 O28 99.7(8) . .
O20 W6 O28 89.7(6) . .
O21 W6 O22 96.6(7) . .
O20 W6 O22 158.5(6) . .
O28 W6 O22 86.7(6) . .
O21 W6 O4 100.5(8) . .
O20 W6 O4 90.5(7) . .
O28 W6 O4 159.1(6) . .
O22 W6 O4 85.6(7) . .
O21 W6 O6 167.7(6) . .
O20 W6 O6 84.8(6) . .
O28 W6 O6 87.8(6) . .
O22 W6 O6 73.9(6) . .
O4 W6 O6 71.4(6) . .
O23 W7 O24 99.8(8) . .
O23 W7 O25 102.4(7) . .
O24 W7 O25 89.0(6) . .
O23 W7 O22 99.5(7) . .
O24 W7 O22 87.1(6) . .
O25 W7 O22 158.1(6) . .
O23 W7 O5 100.2(7) . .
O24 W7 O5 159.6(6) . .
O25 W7 O5 90.3(7) . .
O22 W7 O5 86.0(7) . .
O23 W7 O6 168.9(6) . .
O24 W7 O6 89.1(6) . .
O25 W7 O6 84.2(6) . .
O22 W7 O6 74.2(6) . .
O5 W7 O6 70.5(5) . .
O26 W8 O25 103.8(7) . .
O26 W8 O18 101.5(7) . 3_976
O25 W8 O18 89.0(6) . 3_976
O26 W8 O29 100.4(7) . 3_976
O25 W8 O29 155.7(6) . 3_976
O18 W8 O29 88.7(6) 3_976 3_976
O26 W8 O10 98.4(7) . .
O25 W8 O10 89.3(7) . .
O18 W8 O10 159.8(6) 3_976 .
O29 W8 O10 84.7(6) 3_976 .
O26 W8 O11 167.9(7) . .
O25 W8 O11 83.3(6) . .
O18 W8 O11 88.2(5) 3_976 .
O29 W8 O11 72.5(6) 3_976 .
O10 W8 O11 71.7(5) . .
O27 W9 O60 101.6(7) . .
O27 W9 O29 98.9(7) . .
O60 W9 O29 159.5(7) . .
O27 W9 O28 100.2(7) . .
O60 W9 O28 89.6(6) . .
O29 W9 O28 88.4(6) . .
O27 W9 O8 100.3(7) . 3_976
O60 W9 O8 88.7(7) . 3_976
O29 W9 O8 86.0(7) . 3_976
O28 W9 O8 159.3(6) . 3_976
O27 W9 O11 170.7(6) . 3_976
O60 W9 O11 84.2(6) . 3_976
O29 W9 O11 75.3(6) . 3_976
O28 W9 O11 87.0(5) . 3_976
O8 W9 O11 72.3(5) 3_976 3_976
O30 W10 O34 101.9(9) . .
O30 W10 O33 101.4(9) . .
O34 W10 O33 94.5(8) . .
O30 W10 O31 97.7(9) . .
O34 W10 O31 159.4(8) . .
O33 W10 O31 87.3(9) . .
O30 W10 O32 98.9(9) . .
O34 W10 O32 80.7(8) . .
O33 W10 O32 159.7(8) . .
O31 W10 O32 90.4(9) . .
O30 W10 O35 169.2(8) . .
O34 W10 O35 83.9(7) . .
O33 W10 O35 87.0(7) . .
O31 W10 O35 75.8(7) . .
O32 W10 O35 72.9(6) . .
O36 W11 O37 102.9(8) . .
O36 W11 O39 99.7(8) . .
O37 W11 O39 157.3(7) . .
O36 W11 O38 103.1(8) . .
O37 W11 O38 85.8(7) . .
O39 W11 O38 91.3(7) . .
O36 W11 O33 98.8(9) . .
O37 W11 O33 90.0(8) . .
O39 W11 O33 84.4(8) . .
O38 W11 O33 158.2(8) . .
O36 W11 O40 171.2(7) . .
O37 W11 O40 83.9(6) . .
O39 W11 O40 73.8(7) . .
O38 W11 O40 71.5(6) . .
O33 W11 O40 86.8(7) . .
O41 W12 O42 100.3(9) . .
O41 W12 O37 101.3(9) . .
O42 W12 O37 158.3(7) . .
O41 W12 O43 100.5(10) . .
O42 W12 O43 90.0(8) . .
O37 W12 O43 84.5(7) . .
O41 W12 O34 101.9(10) . .
O42 W12 O34 87.1(8) . .
O37 W12 O34 90.0(7) . .
O43 W12 O34 157.6(6) . .
O41 W12 O44 172.1(9) . .
O42 W12 O44 75.0(7) . .
O37 W12 O44 83.3(6) . .
O43 W12 O44 73.4(6) . .
O34 W12 O44 84.4(6) . .
O45 W13 O57 102.3(8) . 3_657
O45 W13 O52 99.2(9) . 3_657
O57 W13 O52 90.3(7) 3_657 3_657
O45 W13 O46 98.9(9) . .
O57 W13 O46 89.5(7) 3_657 .
O52 W13 O46 161.5(7) 3_657 .
O45 W13 O42 97.4(8) . .
O57 W13 O42 160.2(7) 3_657 .
O52 W13 O42 88.9(8) 3_657 .
O46 W13 O42 85.0(8) . .
O45 W13 O44 168.5(8) . .
O57 W13 O44 88.1(6) 3_657 .
O52 W13 O44 85.4(7) 3_657 .
O46 W13 O44 76.2(6) . .
O42 W13 O44 72.1(6) . .
O6W W14 O47 118(2) . .
O6W W14 O43 87(2) . .
O47 W14 O43 98.8(8) . .
O6W W14 O46 141(2) . .
O47 W14 O46 100.5(8) . .
O43 W14 O46 88.0(7) . .
O6W W14 O48 84(2) . .
O47 W14 O48 101.1(8) . .
O43 W14 O48 160.0(7) . .
O46 W14 O48 87.3(7) . .
O6W W14 O49 16(2) . .
O47 W14 O49 102.1(8) . .
O43 W14 O49 91.2(7) . .
O46 W14 O49 157.2(7) . .
O48 W14 O49 85.7(7) . .
O6W W14 O44 66(2) . .
O47 W14 O44 171.3(8) . .
O43 W14 O44 73.4(6) . .
O46 W14 O44 75.7(7) . .
O48 W14 O44 86.6(6) . .
O49 W14 O44 82.2(6) . .
O59 W15 O48 101.0(9) . .
O59 W15 O50 101.5(9) . .
O48 W15 O50 90.3(8) . .
O59 W15 O58 101.6(9) . 3_657
O48 W15 O58 89.2(7) . 3_657
O50 W15 O58 156.5(8) . 3_657
O59 W15 O31 96.8(9) . 3_657
O48 W15 O31 162.1(7) . 3_657
O50 W15 O31 84.3(8) . 3_657
O58 W15 O31 89.1(8) 3_657 3_657
O59 W15 O35 167.0(9) . 3_657
O48 W15 O35 91.0(7) . 3_657
O50 W15 O35 73.3(7) . 3_657
O58 W15 O35 83.3(7) 3_657 3_657
O31 W15 O35 71.1(6) 3_657 3_657
O51 W16 O53 103.9(8) . .
O51 W16 O52 101.4(10) . .
O53 W16 O52 88.3(7) . .
O51 W16 O50 100.6(10) . .
O53 W16 O50 87.3(8) . .
O52 W16 O50 158.0(8) . .
O51 W16 O32 99.8(8) . 3_657
O53 W16 O32 156.2(7) . 3_657
O52 W16 O32 88.2(8) . 3_657
O50 W16 O32 87.3(8) . 3_657
O51 W16 O35 169.2(8) . 3_657
O53 W16 O35 85.4(6) . 3_657
O52 W16 O35 84.0(7) . 3_657
O50 W16 O35 74.2(7) . 3_657
O32 W16 O35 70.9(6) 3_657 3_657
O54 W17 O49 99.7(9) . .
O54 W17 O38 99.2(8) . .
O49 W17 O38 88.0(7) . .
O54 W17 O53 101.1(8) . .
O49 W17 O53 89.7(7) . .
O38 W17 O53 159.7(7) . .
O54 W17 O55 101.3(9) . .
O49 W17 O55 158.9(7) . .
O38 W17 O55 87.4(7) . .
O53 W17 O55 87.5(7) . .
O54 W17 O40 170.7(8) . .
O49 W17 O40 83.9(6) . .
O38 W17 O40 72.3(6) . .
O53 W17 O40 87.4(6) . .
O55 W17 O40 75.0(7) . .
O56 W18 O58 100.7(10) . .
O56 W18 O57 97.9(9) . .
O58 W18 O57 90.0(7) . .
O56 W18 O39 100.2(9) . .
O58 W18 O39 89.7(7) . .
O57 W18 O39 161.7(7) . .
O56 W18 O55 99.7(9) . .
O58 W18 O55 159.6(8) . .
O57 W18 O55 86.8(7) . .
O39 W18 O55 87.1(7) . .
O56 W18 O40 170.6(9) . .
O58 W18 O40 85.9(7) . .
O57 W18 O40 88.7(6) . .
O39 W18 O40 73.0(6) . .
O55 W18 O40 73.9(6) . .
O11 As1 O15 99.4(6) . .
O11 As1 O6 100.0(6) . .
O15 As1 O6 100.5(6) . .
O35 As2 O44 100.2(8) . .
O35 As2 O40 100.7(7) . .
O44 As2 O40 99.7(7) . .
W1 O1 Ni1 145.4(9) . .
W2 O2 W1 144.1(7) . .
W3 O3 W1 144.0(8) . .
W1 O4 W6 119.5(8) . .
W1 O5 W7 120.5(7) . .
As1 O6 W1 133.3(8) . .
As1 O6 W7 117.4(6) . .
W1 O6 W7 94.6(5) . .
As1 O6 W6 116.0(6) . .
W1 O6 W6 94.2(5) . .
W7 O6 W6 91.9(5) . .
W2 O8 W9 120.3(7) . 3_976
W3 O9 W2 143.9(8) . .
W2 O10 W8 121.7(8) . .
As1 O11 W9 119.8(7) . 3_976
As1 O11 W2 131.4(7) . .
W9 O11 W2 93.7(5) 3_976 .
As1 O11 W8 118.8(6) . .
W9 O11 W8 91.2(5) 3_976 .
W2 O11 W8 92.1(5) . .
W3 O13 W4 119.9(7) . .
W3 O14 W5 122.3(8) . .
As1 O15 W3 132.6(7) . .
As1 O15 W4 118.8(7) . .
W3 O15 W4 94.1(5) . .
As1 O15 W5 118.3(7) . .
W3 O15 W5 92.4(5) . .
W4 O15 W5 90.6(5) . .
W5 O17 W4 119.2(7) . .
W5 O18 W8 146.8(8) . 3_976
W6 O20 W5 156.1(8) . .
W7 O22 W6 119.5(8) . .
W7 O24 W4 145.6(9) . 3_976
W8 O25 W7 156.5(9) . .
W6 O28 W9 144.0(8) . .
W9 O29 W8 120.4(8) . 3_976
W10 O31 W15 119.7(9) . 3_657
W10 O32 W16 121.8(9) . 3_657
W10 O33 W11 144.9(11) . .
W10 O34 W12 145.6(9) . .
As2 O35 W10 134.0(9) . .
As2 O35 W16 118.0(7) . 3_657
W10 O35 W16 94.1(6) . 3_657
As2 O35 W15 117.0(8) . 3_657
W10 O35 W15 93.4(6) . 3_657
W16 O35 W15 90.0(6) 3_657 3_657
W12 O37 W11 149.3(9) . .
W17 O38 W11 121.9(8) . .
W11 O39 W18 120.1(9) . .
As2 O40 W17 119.6(8) . .
As2 O40 W11 130.6(8) . .
W17 O40 W11 94.2(5) . .
As2 O40 W18 117.9(7) . .
W17 O40 W18 92.7(6) . .
W11 O40 W18 93.1(6) . .
W12 O42 W13 119.1(9) . .
W14 O43 W12 120.5(8) . .
As2 O44 W12 131.2(9) . .
As2 O44 W13 117.3(8) . .
W12 O44 W13 93.9(6) . .
As2 O44 W14 121.0(8) . .
W12 O44 W14 92.6(5) . .
W13 O44 W14 91.1(6) . .
W14 O46 W13 116.6(8) . .
W15 O48 W14 147.6(10) . .
O6W O49 W17 150.7(19) . .
O6W O49 W14 11.1(14) . .
W17 O49 W14 158.7(9) . .
W15 O50 W16 122.0(9) . .
W16 O52 W13 153.7(10) . 3_657
W16 O53 W17 141.8(8) . .
W17 O55 W18 118.1(8) . .
W13 O57 W18 147.0(10) 3_657 .
W18 O58 W15 154.7(11) . 3_657
W9 O60 W4 155.3(9) . 3_976
C1 N1 C12 109(3) . .
C1 N1 Ni1 137(3) . .
C12 N1 Ni1 113.2(17) . .
C10 N2 C11 112(3) . .
C10 N2 Ni1 136(2) . .
C11 N2 Ni1 111.0(18) . .
C24 N3 C13 119(2) . .
C24 N3 Ni2 114.7(17) . .
C13 N3 Ni2 126.1(19) . .
C22 N4 C23 117(2) . .
C22 N4 Ni2 130.4(18) . .
C23 N4 Ni2 112.9(18) . .
C36 N5 C25 116(2) . .
C36 N5 Ni2 118.0(17) . .
C25 N5 Ni2 126(2) . .
C34 N6 C35 122(2) . .
C34 N6 Ni2 128.2(18) . .
C35 N6 Ni2 110.2(16) . .
C48 N7 C37 125(2) . .
C48 N7 Ni2 109.4(14) . .
C37 N7 Ni2 124.7(18) . .
C46 N8 C47 113(2) . .
C46 N8 Ni2 134.1(19) . .
C47 N8 Ni2 112.5(15) . .
C60 N9 C49 118(2) . .
C60 N9 Ni3 112.8(18) . .
C49 N9 Ni3 128.9(17) . .
C58 N10 C59 119(3) . .
C58 N10 Ni3 131(2) . .
C59 N10 Ni3 110.2(17) . .
C61 N11 C72 121(2) . .
C61 N11 Ni3 128.6(17) . .
C72 N11 Ni3 110.7(15) . .
C70 N12 C71 123(2) . .
C70 N12 Ni3 127.8(18) . .
C71 N12 Ni3 109.4(15) . .
C73 N13 C84 119(2) . .
C73 N13 Ni3 128.8(18) . .
C84 N13 Ni3 112.2(14) . .
C83 N14 C82 113.1(18) . .
C83 N14 Ni3 115.7(13) . .
C82 N14 Ni3 131.2(15) . .
N1 C1 C2 136(5) . .
N1 C1 H1A 112.0 . .
C2 C1 H1A 112.0 . .
C1 C2 C3 109(5) . .
C1 C2 H2A 125.4 . .
C3 C2 H2A 125.4 . .
C4 C3 C2 120(4) . .
C4 C3 H3A 119.8 . .
C2 C3 H3A 119.8 . .
C12 C4 C3 125(4) . .
C12 C4 C5 111(4) . .
C3 C4 C5 124(4) . .
C6 C5 C4 127(5) . .
C6 C5 H5A 116.6 . .
C4 C5 H5A 116.6 . .
C5 C6 C7 123(5) . .
C5 C6 H6A 118.3 . .
C7 C6 H6A 118.3 . .
C8 C7 C6 131(4) . .
C8 C7 C11 119(3) . .
C6 C7 C11 108(3) . .
C9 C8 C7 116(4) . .
C9 C8 H8A 122.2 . .
C7 C8 H8A 122.2 . .
C8 C9 C10 126(4) . .
C8 C9 H9A 116.9 . .
C10 C9 H9A 116.9 . .
C9 C10 N2 128(3) . .
C9 C10 H10A 116.0 . .
N2 C10 H10A 116.0 . .
C12 C11 N2 122(3) . .
C12 C11 C7 119(3) . .
N2 C11 C7 116(3) . .
C4 C12 C11 129(4) . .
C4 C12 N1 120(3) . .
C11 C12 N1 111(3) . .
N3 C13 C14 115(3) . .
N3 C13 H13A 122.7 . .
C14 C13 H13A 122.7 . .
C15 C14 C13 126(3) . .
C15 C14 H14A 117.1 . .
C13 C14 H14A 117.1 . .
C14 C15 C16 120(3) . .
C14 C15 H15A 120.1 . .
C16 C15 H15A 120.1 . .
C15 C16 C17 130(3) . .
C15 C16 C24 113(3) . .
C17 C16 C24 117(3) . .
C18 C17 C16 124(3) . .
C18 C17 H17A 117.9 . .
C16 C17 H17A 117.9 . .
C17 C18 C19 121(3) . .
C17 C18 H18A 119.4 . .
C19 C18 H18A 119.4 . .
C20 C19 C23 118(3) . .
C20 C19 C18 122(3) . .
C23 C19 C18 120(3) . .
C19 C20 C21 118(3) . .
C19 C20 H20A 121.0 . .
C21 C20 H20A 121.0 . .
C22 C21 C20 120(3) . .
C22 C21 H21A 120.1 . .
C20 C21 H21A 120.1 . .
N4 C22 C21 123(3) . .
N4 C22 H22A 118.5 . .
C21 C22 H22A 118.5 . .
N4 C23 C19 125(2) . .
N4 C23 C24 116(2) . .
C19 C23 C24 119(2) . .
N3 C24 C16 127(3) . .
N3 C24 C23 116(2) . .
C16 C24 C23 117(2) . .
N5 C25 C26 126(3) . .
N5 C25 H25A 117.1 . .
C26 C25 H25A 117.1 . .
C25 C26 C27 111(3) . .
C25 C26 H26A 109.5 . .
C27 C26 H26A 109.5 . .
C25 C26 H26B 109.5 . .
C27 C26 H26B 109.5 . .
H26A C26 H26B 108.1 . .
C28 C27 C26 123(3) . .
C28 C27 H27A 118.5 . .
C26 C27 H27A 118.5 . .
C36 C28 C27 116(4) . .
C36 C28 C29 125(3) . .
C27 C28 C29 120(3) . .
C30 C29 C28 118(3) . .
C30 C29 H29A 120.9 . .
C28 C29 H29A 120.9 . .
C29 C30 C31 122(3) . .
C29 C30 H30A 119.0 . .
C31 C30 H30A 119.0 . .
C32 C31 C35 117(2) . .
C32 C31 C30 128(3) . .
C35 C31 C30 116(3) . .
C33 C32 C31 121(3) . .
C33 C32 H32A 119.4 . .
C31 C32 H32A 119.4 . .
C32 C33 C34 121(3) . .
C32 C33 H33A 119.4 . .
C34 C33 H33A 119.4 . .
N6 C34 C33 120(3) . .
N6 C34 H34A 119.8 . .
C33 C34 H34A 119.8 . .
N6 C35 C31 119(2) . .
N6 C35 C36 117(2) . .
C31 C35 C36 124(2) . .
N5 C36 C28 129(3) . .
N5 C36 C35 115(2) . .
C28 C36 C35 116(3) . .
N7 C37 C38 116(3) . .
N7 C37 H37A 122.2 . .
C38 C37 H37A 122.2 . .
C39 C38 C37 121(3) . .
C39 C38 H38A 119.4 . .
C37 C38 H38A 119.4 . .
C38 C39 C40 122(4) . .
C38 C39 H39A 119.1 . .
C40 C39 H39A 119.1 . .
C39 C40 C41 127(3) . .
C39 C40 C48 116(3) . .
C41 C40 C48 116(2) . .
C42 C41 C40 125(3) . .
C42 C41 H41A 117.5 . .
C40 C41 H41A 117.5 . .
C41 C42 C43 120(3) . .
C41 C42 H42A 119.9 . .
C43 C42 H42A 119.9 . .
C47 C43 C44 119(3) . .
C47 C43 C42 115(3) . .
C44 C43 C42 126(3) . .
C45 C44 C43 125(3) . .
C45 C44 H44A 117.7 . .
C43 C44 H44A 117.7 . .
C44 C45 C46 113(3) . .
C44 C45 H45A 123.6 . .
C46 C45 H45A 123.6 . .
N8 C46 C45 131(3) . .
N8 C46 H46A 114.4 . .
C45 C46 H46A 114.4 . .
C43 C47 C48 129(2) . .
C43 C47 N8 118(2) . .
C48 C47 N8 113(2) . .
N7 C48 C47 125(2) . .
N7 C48 C40 119(2) . .
C47 C48 C40 115(2) . .
C50 C49 N9 123(3) . .
C50 C49 H49A 118.6 . .
N9 C49 H49A 118.6 . .
C49 C50 C51 119(3) . .
C49 C50 H50A 120.5 . .
C51 C50 H50A 120.5 . .
C52 C51 C50 123(3) . .
C52 C51 H51A 118.4 . .
C50 C51 H51A 118.4 . .
C51 C52 C53 128(3) . .
C51 C52 C60 113(3) . .
C53 C52 C60 119(3) . .
C54 C53 C52 121(4) . .
C54 C53 H53A 119.4 . .
C52 C53 H53A 119.4 . .
C53 C54 C55 130(4) . .
C53 C54 H54A 114.8 . .
C55 C54 H54A 114.8 . .
C56 C55 C59 120(3) . .
C56 C55 C54 132(3) . .
C59 C55 C54 107(3) . .
C55 C56 C57 122(4) . .
C55 C56 H56A 118.8 . .
C57 C56 H56A 118.8 . .
C58 C57 C56 116(4) . .
C58 C57 H57A 121.8 . .
C56 C57 H57A 121.8 . .
N10 C58 C57 124(4) . .
N10 C58 H58A 117.8 . .
C57 C58 H58A 117.8 . .
C60 C59 C55 127(3) . .
C60 C59 N10 117(2) . .
C55 C59 N10 117(3) . .
N9 C60 C59 121(3) . .
N9 C60 C52 124(2) . .
C59 C60 C52 116(3) . .
N11 C61 C62 123(2) . .
N11 C61 H61A 118.3 . .
C62 C61 H61A 118.3 . .
C63 C62 C61 116(2) . .
C63 C62 H62A 121.8 . .
C61 C62 H62A 121.8 . .
C62 C63 C64 121(3) . .
C62 C63 H63A 119.4 . .
C64 C63 H63A 119.4 . .
C63 C64 C72 118(2) . .
C63 C64 C65 123(3) . .
C72 C64 C65 119(2) . .
C66 C65 C64 120(2) . .
C66 C65 H65A 119.8 . .
C64 C65 H65A 119.8 . .
C65 C66 C67 123(3) . .
C65 C66 H66A 118.6 . .
C67 C66 H66A 118.6 . .
C68 C67 C66 128(3) . .
C68 C67 C71 113(3) . .
C66 C67 C71 118(2) . .
C67 C68 C69 127(3) . .
C67 C68 H68A 116.4 . .
C69 C68 H68A 116.4 . .
C68 C69 C70 115(3) . .
C68 C69 H69A 108.6 . .
C70 C69 H69A 108.6 . .
C68 C69 H69B 108.6 . .
C70 C69 H69B 108.6 . .
H69A C69 H69B 107.5 . .
N12 C70 C69 122(3) . .
N12 C70 H70A 119.2 . .
C69 C70 H70A 119.2 . .
C72 C71 N12 118(2) . .
C72 C71 C67 121(2) . .
N12 C71 C67 120(2) . .
N11 C72 C71 122(2) . .
N11 C72 C64 120(2) . .
C71 C72 C64 118(2) . .
N13 C73 C74 120(3) . .
N13 C73 H73A 119.9 . .
C74 C73 H73A 119.9 . .
C75 C74 C73 125(2) . .
C75 C74 H74A 117.3 . .
C73 C74 H74A 117.3 . .
C74 C75 C76 118(2) . .
C74 C75 H75A 121.1 . .
C76 C75 H75A 121.1 . .
C77 C76 C84 121(3) . .
C77 C76 C75 126(3) . .
C84 C76 C75 113(2) . .
C76 C77 C78 121(3) . .
C76 C77 H77A 119.6 . .
C78 C77 H77A 119.6 . .
C77 C78 C79 123(3) . .
C77 C78 H78A 118.3 . .
C79 C78 H78A 118.3 . .
C80 C79 C78 124(2) . .
C80 C79 C83 119(2) . .
C78 C79 C83 117(2) . .
C81 C80 C79 118(3) . .
C81 C80 H80A 121.0 . .
C79 C80 H80A 121.0 . .
C80 C81 C82 120(3) . .
C80 C81 H81A 120.0 . .
C82 C81 H81A 120.0 . .
N14 C82 C81 124(2) . .
N14 C82 H82A 117.9 . .
C81 C82 H82A 117.9 . .
N14 C83 C79 125.0(19) . .
N14 C83 C84 116.4(19) . .
C79 C83 C84 119(2) . .
N13 C84 C76 125(2) . .
N13 C84 C83 115.7(19) . .
C76 C84 C83 119(2) . .
W14 O6W O49 153(3) . .

loop_
_geom_bond_atom_site_label_1
_geom_bond_atom_site_label_2
_geom_bond_distance
_geom_bond_site_symmetry_2
Ni1 N1 2.03(2) .
Ni1 N1 2.03(2) 3_876
Ni1 O1 2.090(16) 3_876
Ni1 O1 2.091(16) .
Ni1 N2 2.10(2) 3_876
Ni1 N2 2.10(2) .
Ni2 N5 2.04(2) .
Ni2 N4 2.09(2) .
Ni2 N8 2.09(2) .
Ni2 N6 2.10(2) .
Ni2 N7 2.115(18) .
Ni2 N3 2.13(2) .
Ni3 N14 2.062(18) .
Ni3 N10 2.09(2) .
Ni3 N9 2.09(2) .
Ni3 N11 2.11(2) .
Ni3 N13 2.117(18) .
Ni3 N12 2.14(2) .
W1 O1 1.743(15) .
W1 O5 1.897(14) .
W1 O4 1.915(14) .
W1 O2 1.976(13) .
W1 O3 1.985(14) .
W1 O6 2.230(14) .
W2 O7 1.700(17) .
W2 O8 1.904(15) .
W2 O10 1.913(15) .
W2 O2 1.927(13) .
W2 O9 1.974(14) .
W2 O11 2.315(13) .
W3 O12 1.719(15) .
W3 O14 1.902(15) .
W3 O13 1.905(15) .
W3 O3 1.934(15) .
W3 O9 1.940(14) .
W3 O15 2.278(14) .
W4 O16 1.757(16) .
W4 O60 1.907(14) 3_976
W4 O24 1.911(15) 3_976
W4 O17 1.950(15) .
W4 O13 1.982(14) .
W4 O15 2.319(14) .
W5 O19 1.732(14) .
W5 O20 1.913(16) .
W5 O18 1.915(15) .
W5 O17 1.929(16) .
W5 O14 1.944(14) .
W5 O15 2.387(13) .
W6 O21 1.701(14) .
W6 O20 1.898(15) .
W6 O28 1.906(14) .
W6 O22 1.953(15) .
W6 O4 1.964(13) .
W6 O6 2.345(14) .
W7 O23 1.716(16) .
W7 O24 1.897(15) .
W7 O25 1.903(14) .
W7 O22 1.946(15) .
W7 O5 1.971(14) .
W7 O6 2.340(14) .
W8 O26 1.736(15) .
W8 O25 1.895(14) .
W8 O18 1.924(15) 3_976
W8 O29 1.957(15) 3_976
W8 O10 1.971(15) .
W8 O11 2.397(13) .
W9 O27 1.712(16) .
W9 O60 1.901(14) .
W9 O29 1.917(15) .
W9 O28 1.925(14) .
W9 O8 1.983(15) 3_976
W9 O11 2.307(15) 3_976
W10 O30 1.72(2) .
W10 O34 1.760(16) .
W10 O33 1.89(2) .
W10 O31 1.908(17) .
W10 O32 1.925(18) .
W10 O35 2.269(16) .
W11 O36 1.715(19) .
W11 O37 1.928(16) .
W11 O39 1.938(17) .
W11 O38 1.939(19) .
W11 O33 2.02(2) .
W11 O40 2.304(15) .
W12 O41 1.731(19) .
W12 O42 1.889(17) .
W12 O37 1.924(16) .
W12 O43 1.971(18) .
W12 O34 2.123(16) .
W12 O44 2.297(16) .
W13 O45 1.73(2) .
W13 O57 1.886(16) 3_657
W13 O52 1.94(2) 3_657
W13 O46 1.965(18) .
W13 O42 2.025(18) .
W13 O44 2.321(17) .
W14 O6W 0.83(3) .
W14 O47 1.685(19) .
W14 O43 1.899(16) .
W14 O46 1.951(18) .
W14 O48 1.965(16) .
W14 O49 1.973(17) .
W14 O44 2.348(15) .
W15 O59 1.73(2) .
W15 O48 1.871(17) .
W15 O50 1.91(2) .
W15 O58 1.930(17) 3_657
W15 O31 2.015(18) 3_657
W15 O35 2.391(17) 3_657
W16 O51 1.70(2) .
W16 O53 1.903(14) .
W16 O52 1.91(2) .
W16 O50 1.92(2) .
W16 O32 1.940(17) 3_657
W16 O35 2.345(15) 3_657
W17 O54 1.707(17) .
W17 O49 1.861(17) .
W17 O38 1.910(18) .
W17 O53 1.927(15) .
W17 O55 1.95(2) .
W17 O40 2.292(16) .
W18 O56 1.64(2) .
W18 O58 1.860(18) .
W18 O57 1.905(16) .
W18 O39 1.949(17) .
W18 O55 1.96(2) .
W18 O40 2.335(16) .
As1 O11 1.764(14) .
As1 O15 1.772(14) .
As1 O6 1.798(15) .
As2 O35 1.767(17) .
As2 O44 1.780(16) .
As2 O40 1.801(16) .
O8 W9 1.984(15) 3_976
O11 W9 2.307(15) 3_976
O18 W8 1.924(15) 3_976
O24 W4 1.912(15) 3_976
O29 W8 1.957(15) 3_976
O31 W15 2.015(18) 3_657
O32 W16 1.941(17) 3_657
O35 W16 2.345(15) 3_657
O35 W15 2.391(17) 3_657
O49 O6W 1.19(3) .
O52 W13 1.94(2) 3_657
O57 W13 1.886(16) 3_657
O58 W15 1.930(17) 3_657
O60 W4 1.907(14) 3_976
N1 C1 1.29(5) .
N1 C12 1.59(4) .
N2 C10 1.32(4) .
N2 C11 1.43(4) .
N3 C24 1.29(3) .
N3 C13 1.39(3) .
N4 C22 1.29(3) .
N4 C23 1.37(3) .
N5 C36 1.28(3) .
N5 C25 1.34(4) .
N6 C34 1.31(3) .
N6 C35 1.40(3) .
N7 C48 1.31(3) .
N7 C37 1.32(3) .
N8 C46 1.31(3) .
N8 C47 1.42(3) .
N9 C60 1.31(3) .
N9 C49 1.35(3) .
N10 C58 1.32(4) .
N10 C59 1.43(3) .
N11 C61 1.29(3) .
N11 C72 1.33(3) .
N12 C70 1.27(3) .
N12 C71 1.38(3) .
N13 C73 1.29(3) .
N13 C84 1.40(3) .
N14 C83 1.35(3) .
N14 C82 1.37(3) .
C1 C2 1.44(6) .
C1 H1A 0.9300 .
C2 C3 1.49(6) .
C2 H2A 0.9300 .
C3 C4 1.37(5) .
C3 H3A 0.9300 .
C4 C12 1.31(5) .
C4 C5 1.39(5) .
C5 C6 1.33(6) .
C5 H5A 0.9300 .
C6 C7 1.45(5) .
C6 H6A 0.9300 .
C7 C8 1.35(5) .
C7 C11 1.54(5) .
C8 C9 1.26(5) .
C8 H8A 0.9300 .
C9 C10 1.30(4) .
C9 H9A 0.9300 .
C10 H10A 0.9300 .
C11 C12 1.37(4) .
C13 C14 1.45(4) .
C13 H13A 0.9300 .
C14 C15 1.27(4) .
C14 H14A 0.9300 .
C15 C16 1.42(4) .
C15 H15A 0.9300 .
C16 C17 1.44(4) .
C16 C24 1.45(3) .
C17 C18 1.32(5) .
C17 H17A 0.9300 .
C18 C19 1.41(4) .
C18 H18A 0.9300 .
C19 C20 1.35(4) .
C19 C23 1.39(4) .
C20 C21 1.41(4) .
C20 H20A 0.9300 .
C21 C22 1.40(4) .
C21 H21A 0.9300 .
C22 H22A 0.9300 .
C23 C24 1.53(4) .
C25 C26 1.38(4) .
C25 H25A 0.9300 .
C26 C27 1.48(5) .
C26 H26A 0.9700 .
C26 H26B 0.9700 .
C27 C28 1.33(4) .
C27 H27A 0.9300 .
C28 C36 1.32(4) .
C28 C29 1.47(5) .
C29 C30 1.33(4) .
C29 H29A 0.9300 .
C30 C31 1.46(4) .
C30 H30A 0.9300 .
C31 C32 1.40(4) .
C31 C35 1.41(3) .
C32 C33 1.34(4) .
C32 H32A 0.9300 .
C33 C34 1.35(4) .
C33 H33A 0.9300 .
C34 H34A 0.9300 .
C35 C36 1.45(3) .
C37 C38 1.49(4) .
C37 H37A 0.9300 .
C38 C39 1.34(4) .
C38 H38A 0.9300 .
C39 C40 1.34(4) .
C39 H39A 0.9300 .
C40 C41 1.37(4) .
C40 C48 1.52(4) .
C41 C42 1.36(5) .
C41 H41A 0.9300 .
C42 C43 1.44(4) .
C42 H42A 0.9300 .
C43 C47 1.35(4) .
C43 C44 1.38(4) .
C44 C45 1.29(4) .
C44 H44A 0.9300 .
C45 C46 1.33(4) .
C45 H45A 0.9300 .
C46 H46A 0.9300 .
C47 C48 1.37(3) .
C49 C50 1.33(4) .
C49 H49A 0.9300 .
C50 C51 1.39(4) .
C50 H50A 0.9300 .
C51 C52 1.35(4) .
C51 H51A 0.9300 .
C52 C53 1.37(4) .
C52 C60 1.50(4) .
C53 C54 1.15(4) .
C53 H53A 0.9300 .
C54 C55 1.55(4) .
C54 H54A 0.9300 .
C55 C56 1.33(5) .
C55 C59 1.41(4) .
C56 C57 1.40(5) .
C56 H56A 0.9300 .
C57 C58 1.35(5) .
C57 H57A 0.9300 .
C58 H58A 0.9300 .
C59 C60 1.37(4) .
C61 C62 1.44(3) .
C61 H61A 0.9300 .
C62 C63 1.35(4) .
C62 H62A 0.9300 .
C63 C64 1.38(4) .
C63 H63A 0.9300 .
C64 C72 1.44(3) .
C64 C65 1.48(3) .
C65 C66 1.32(4) .
C65 H65A 0.9300 .
C66 C67 1.36(4) .
C66 H66A 0.9300 .
C67 C68 1.34(4) .
C67 C71 1.50(4) .
C68 C69 1.39(4) .
C68 H68A 0.9300 .
C69 C70 1.47(4) .
C69 H69A 0.9700 .
C69 H69B 0.9700 .
C70 H70A 0.9300 .
C71 C72 1.36(3) .
C73 C74 1.40(4) .
C73 H73A 0.9300 .
C74 C75 1.30(4) .
C74 H74A 0.9300 .
C75 C76 1.51(4) .
C75 H75A 0.9300 .
C76 C77 1.35(4) .
C76 C84 1.41(3) .
C77 C78 1.36(4) .
C77 H77A 0.9300 .
C78 C79 1.42(4) .
C78 H78A 0.9300 .
C79 C80 1.37(3) .
C79 C83 1.42(3) .
C80 C81 1.35(4) .
C80 H80A 0.9300 .
C81 C82 1.41(3) .
C81 H81A 0.9300 .
C82 H82A 0.9300 .
C83 C84 1.47(3) .
O1W O4W 1.24(2) .
